data_4060640
_journal_name_full Organometallics
_journal_paper_doi 10.1021/om0508132
_journal_year 2006
_chemical_formula_sum 'C22 H13 O9 Os3 Sb'
_chemical_formula_weight 1113.67
_space_group_IT_number 14
_symmetry_cell_setting monoclinic
_symmetry_space_group_name_Hall '-P 2yn'
_symmetry_space_group_name_H-M 'P 1 21/n 1'
_cell_angle_alpha 90.00
_cell_angle_beta 96.8350(10)
_cell_angle_gamma 90.00
_cell_formula_units_Z 4
_cell_length_a 8.4185(2)
_cell_length_b 16.8901(5)
_cell_length_c 18.1308(5)
_cell_measurement_temperature 298(2)
_cell_volume 2559.68(12)
_diffrn_ambient_temperature 298(2)
_exptl_crystal_density_diffrn 2.890
_cod_depositor_comments
;
The following automatic conversions were performed:
'_symmetry_cell_setting' value 'Monoclinic' changed to 'monoclinic'
according to '/home/saulius/struct/CIF-dictionaries/cif_core.dic'
dictionary named 'cif_core.dic' version 2.4.1 from 2010-06-29.

Automatic conversion script
Id: cif_fix_enum 1527 2010-12-29 10:47:43Z saulius 
;
_cod_original_sg_symbol_H-M 'P 21/n'
_cod_database_code 4060640

loop_
_symmetry_equiv_pos_as_xyz
'x, y, z'
'-x+1/2, y+1/2, -z+1/2'
'-x, -y, -z'
'x-1/2, -y-1/2, z-1/2'

loop_
_atom_site_label
_atom_site_type_symbol
_atom_site_fract_x
_atom_site_fract_y
_atom_site_fract_z
_atom_site_U_iso_or_equiv
_atom_site_adp_type
_atom_site_occupancy
_atom_site_symmetry_multiplicity
_atom_site_calc_flag
_atom_site_refinement_flags
_atom_site_disorder_assembly
_atom_site_disorder_group
Os1 Os 0.51948(3) 0.845223(15) 0.107421(14) 0.02794(7) Uani 1 1 d . . .
Os2 Os 0.58792(3) 0.679691(15) 0.153766(14) 0.02898(7) Uani 1 1 d . . .
H12 H 0.456(8) 0.756(4) 0.113(4) 0.041(19) Uiso 1 1 d . . .
Os3 Os 0.71049(4) 0.656042(16) 0.016382(16) 0.03723(8) Uani 1 1 d . . .
Sb4 Sb 0.56229(5) 0.78917(3) -0.02492(2) 0.02987(10) Uani 1 1 d . . .
O11 O 0.6571(7) 1.0049(3) 0.0721(3) 0.0603(16) Uani 1 1 d . . .
O12 O 0.1737(7) 0.8831(4) 0.0463(4) 0.0713(18) Uani 1 1 d . . .
O13 O 0.4691(9) 0.8956(4) 0.2653(3) 0.076(2) Uani 1 1 d . . .
O21 O 0.4710(8) 0.7161(4) 0.3027(3) 0.0615(16) Uani 1 1 d . . .
O22 O 0.3188(8) 0.5731(4) 0.0918(4) 0.0751(19) Uani 1 1 d . . .
O23 O 0.7773(8) 0.5444(4) 0.2300(4) 0.0718(19) Uani 1 1 d . . .
O31 O 0.9833(10) 0.6816(5) -0.0765(4) 0.095(3) Uani 1 1 d . . .
O32 O 0.4640(10) 0.5726(4) -0.0944(4) 0.097(3) Uani 1 1 d . . .
O33 O 0.8781(10) 0.5042(4) 0.0714(4) 0.087(2) Uani 1 1 d . . .
C1 C 0.7507(8) 0.7913(4) 0.1431(3) 0.0314(14) Uani 1 1 d . . .
C2 C 0.8235(7) 0.7259(4) 0.1083(4) 0.0314(14) Uani 1 1 d . . .
C3 C 0.9813(9) 0.7043(5) 0.1373(5) 0.050(2) Uani 1 1 d . . .
H3 H 1.0281 0.6605 0.1176 0.060 Uiso 1 1 calc R . .
C4 C 1.0667(9) 0.7455(6) 0.1931(5) 0.060(3) Uani 1 1 d . . .
H4 H 1.1721 0.7311 0.2084 0.072 Uiso 1 1 calc R . .
C5 C 1.0004(10) 0.8079(6) 0.2271(5) 0.056(2) Uani 1 1 d . . .
H5 H 1.0599 0.8355 0.2653 0.067 Uiso 1 1 calc R . .
C6 C 0.8457(9) 0.8290(5) 0.2039(4) 0.0454(18) Uani 1 1 d . . .
H6 H 0.8000 0.8696 0.2288 0.054 Uiso 1 1 calc R . .
C11 C 0.6056(9) 0.9452(4) 0.0859(4) 0.0389(16) Uani 1 1 d . . .
C12 C 0.3016(8) 0.8720(4) 0.0698(4) 0.0384(16) Uani 1 1 d . . .
C13 C 0.4909(10) 0.8760(4) 0.2079(4) 0.0448(18) Uani 1 1 d . . .
C21 C 0.5174(9) 0.7053(4) 0.2476(4) 0.0382(16) Uani 1 1 d . . .
C22 C 0.4223(9) 0.6125(4) 0.1141(5) 0.0465(19) Uani 1 1 d . . .
C23 C 0.7087(9) 0.5945(5) 0.1991(4) 0.0436(18) Uani 1 1 d . . .
C31 C 0.8754(12) 0.6723(5) -0.0442(5) 0.056(2) Uani 1 1 d . . .
C32 C 0.5608(13) 0.6011(5) -0.0523(6) 0.066(3) Uani 1 1 d . . .
C33 C 0.8137(11) 0.5612(5) 0.0518(5) 0.055(2) Uani 1 1 d . . .
C41 C 0.6890(7) 0.8668(4) -0.0897(3) 0.0298(14) Uani 1 1 d . . .
C42 C 0.6287(10) 0.8897(5) -0.1599(4) 0.0471(19) Uani 1 1 d . . .
H42 H 0.5290 0.8713 -0.1804 0.056 Uiso 1 1 calc R . .
C43 C 0.7146(12) 0.9401(5) -0.2012(4) 0.058(2) Uani 1 1 d . . .
H43 H 0.6732 0.9553 -0.2489 0.069 Uiso 1 1 calc R . .
C44 C 0.8610(12) 0.9669(5) -0.1703(6) 0.063(3) Uani 1 1 d . . .
H44 H 0.9199 1.0003 -0.1975 0.076 Uiso 1 1 calc R . .
C45 C 0.9211(11) 0.9452(5) -0.1004(6) 0.064(3) Uani 1 1 d . . .
H45 H 1.0195 0.9649 -0.0796 0.077 Uiso 1 1 calc R . .
C46 C 0.8375(9) 0.8944(5) -0.0602(4) 0.0443(18) Uani 1 1 d . . .
H46 H 0.8810 0.8785 -0.0130 0.053 Uiso 1 1 calc R . .
C47 C 0.3427(9) 0.7775(6) -0.0959(5) 0.058(2) Uani 1 1 d . . .
H47A H 0.2929 0.8285 -0.1031 0.086 Uiso 1 1 calc R . .
H47B H 0.2728 0.7423 -0.0735 0.086 Uiso 1 1 calc R . .
H47C H 0.3636 0.7564 -0.1430 0.086 Uiso 1 1 calc R . .

loop_
_atom_site_aniso_label
_atom_site_aniso_U_11
_atom_site_aniso_U_22
_atom_site_aniso_U_33
_atom_site_aniso_U_23
_atom_site_aniso_U_13
_atom_site_aniso_U_12
Os1 0.03012(13) 0.02523(14) 0.02805(13) 0.00364(10) 0.00172(10) 0.00202(10)
Os2 0.02730(13) 0.02677(14) 0.03268(14) 0.00794(11) 0.00282(10) -0.00132(10)
Os3 0.04571(17) 0.02704(15) 0.04065(16) 0.00319(12) 0.01227(12) 0.00506(12)
Sb4 0.0314(2) 0.0298(2) 0.0274(2) 0.00103(18) -0.00069(17) -0.00029(18)
O11 0.070(4) 0.035(3) 0.078(4) 0.007(3) 0.017(3) -0.005(3)
O12 0.042(3) 0.077(5) 0.092(5) 0.005(4) -0.007(3) 0.016(3)
O13 0.134(6) 0.058(4) 0.041(3) -0.001(3) 0.030(4) 0.014(4)
O21 0.085(5) 0.068(4) 0.033(3) 0.002(3) 0.014(3) -0.010(3)
O22 0.061(4) 0.058(4) 0.102(5) -0.023(4) -0.005(4) -0.015(3)
O23 0.081(5) 0.056(4) 0.075(4) 0.027(3) -0.006(3) 0.021(3)
O31 0.100(6) 0.095(6) 0.104(6) 0.032(5) 0.066(5) 0.016(5)
O32 0.122(7) 0.058(5) 0.101(6) -0.019(4) -0.032(5) -0.012(4)
O33 0.109(6) 0.052(4) 0.107(6) 0.024(4) 0.035(5) 0.035(4)
C1 0.039(4) 0.026(3) 0.029(3) 0.009(3) 0.003(3) -0.007(3)
C2 0.027(3) 0.028(3) 0.040(4) 0.012(3) 0.009(3) -0.004(3)
C3 0.031(4) 0.054(5) 0.064(5) 0.017(4) 0.002(4) 0.006(4)
C4 0.024(4) 0.075(6) 0.077(6) 0.037(5) -0.012(4) -0.005(4)
C5 0.044(5) 0.070(6) 0.048(5) 0.013(4) -0.015(4) -0.017(4)
C6 0.048(4) 0.045(5) 0.041(4) 0.006(3) 0.000(3) -0.010(4)
C11 0.043(4) 0.032(4) 0.042(4) 0.002(3) 0.003(3) 0.000(3)
C12 0.036(4) 0.035(4) 0.045(4) 0.007(3) 0.007(3) 0.010(3)
C13 0.061(5) 0.030(4) 0.045(4) 0.003(3) 0.013(4) 0.007(4)
C21 0.042(4) 0.034(4) 0.037(4) 0.007(3) -0.003(3) -0.008(3)
C22 0.040(4) 0.034(4) 0.064(5) -0.002(4) -0.001(4) -0.008(3)
C23 0.041(4) 0.043(4) 0.046(4) 0.013(4) 0.002(3) 0.006(3)
C31 0.072(6) 0.045(5) 0.053(5) 0.010(4) 0.021(4) 0.019(4)
C32 0.093(8) 0.030(4) 0.075(6) -0.012(5) 0.006(6) -0.004(5)
C33 0.064(5) 0.043(5) 0.064(5) 0.010(4) 0.023(4) 0.012(4)
C41 0.031(3) 0.034(4) 0.025(3) 0.000(3) 0.008(3) 0.007(3)
C42 0.059(5) 0.046(5) 0.035(4) -0.001(3) 0.002(3) 0.011(4)
C43 0.088(7) 0.048(5) 0.041(4) 0.018(4) 0.022(5) 0.017(5)
C44 0.087(7) 0.036(5) 0.074(6) 0.006(4) 0.039(6) -0.008(5)
C45 0.054(5) 0.055(6) 0.088(7) -0.005(5) 0.028(5) -0.011(4)
C46 0.041(4) 0.052(5) 0.041(4) 0.001(4) 0.010(3) -0.005(4)
C47 0.039(4) 0.072(6) 0.059(5) -0.018(5) -0.005(4) -0.004(4)

loop_
_geom_bond_atom_site_label_1
_geom_bond_atom_site_label_2
_geom_bond_distance
_geom_bond_site_symmetry_2
_geom_bond_publ_flag
Os1 C11 1.897(7) . ?
Os1 C12 1.933(7) . ?
Os1 C13 1.936(8) . ?
Os1 C1 2.177(7) . ?
Os1 Sb4 2.6437(5) . ?
Os1 Os2 2.9563(4) . ?
Os2 C22 1.874(7) . ?
Os2 C23 1.893(7) . ?
Os2 C21 1.917(8) . ?
Os2 C1 2.352(6) . ?
Os2 C2 2.369(6) . ?
Os2 Os3 2.8356(4) . ?
Os3 C31 1.890(9) . ?
Os3 C33 1.897(9) . ?
Os3 C32 1.905(10) . ?
Os3 C2 2.167(7) . ?
Os3 Sb4 2.6365(5) . ?
Sb4 C41 2.129(6) . ?
Sb4 C47 2.132(7) . ?
O11 C11 1.137(9) . ?
O12 C12 1.125(8) . ?
O13 C13 1.128(9) . ?
O21 C21 1.129(8) . ?
O22 C22 1.132(9) . ?
O23 C23 1.134(9) . ?
O31 C31 1.149(10) . ?
O32 C32 1.153(11) . ?
O33 C33 1.142(10) . ?
C1 C6 1.432(10) . ?
C1 C2 1.444(9) . ?
C2 C3 1.417(9) . ?
C3 C4 1.360(12) . ?
C4 C5 1.373(13) . ?
C5 C6 1.367(11) . ?
C41 C42 1.370(9) . ?
C41 C46 1.381(9) . ?
C42 C43 1.391(11) . ?
C43 C44 1.369(13) . ?
C44 C45 1.358(13) . ?
C45 C46 1.373(11) . ?
